data_4023261
loop_
_publ_author_name
'Ahmad Basheer'
'Zvi Rappoport'

_publ_section_title
;
 A Rich Array of Reactions of Cyanomonothiocarbonylmalonamides
 RNHCSCH(CN)CONHR' and Their Thioenols RNHC(SH)=C(CN)CONHR'
;
_journal_name_full 'Journal of Organic Chemistry'
_journal_page_first 1386
_journal_page_last 1396
_journal_paper_doi 10.1021/jo7022262
_journal_volume 73
_journal_year 2008
_chemical_formula_moiety 'C15 H11 N3 O S'
_chemical_formula_sum 'C15 H11 N3 O S'
_chemical_formula_weight 281.33
_chemical_name_systematic
; 
 ? 
;
_space_group_IT_number 19
_symmetry_cell_setting orthorhombic
_symmetry_space_group_name_Hall 'P 2ac 2ab'
_symmetry_space_group_name_H-M 'P 21 21 21'
_atom_sites_solution_hydrogens geom
_atom_sites_solution_primary direct
_atom_sites_solution_secondary difmap
_audit_creation_method SHELXL-97
_cell_angle_alpha 90.00
_cell_angle_beta 90.00
_cell_angle_gamma 90.00
_cell_formula_units_Z 4
_cell_length_a 9.4831(6)
_cell_length_b 11.4227(7)
_cell_length_c 12.2955(8)
_cell_measurement_temperature 295(1)
_cell_volume 1331.88(15)
_computing_cell_refinement 'Bruker SMART'
_computing_data_collection 'Bruker SMART'
_computing_data_reduction 'Bruker SAINT'
_computing_molecular_graphics 'Bruker SHELXTL'
_computing_publication_material 'Bruker SHELXTL'
_computing_structure_refinement 'SHELXL-97 (Sheldrick, 1997)'
_computing_structure_solution 'SHELXS-97 (Sheldrick, 1990)'
_diffrn_ambient_temperature 295(1)
_diffrn_measured_fraction_theta_full 1.000
_diffrn_measured_fraction_theta_max 1.000
_diffrn_measurement_device_type 'CCD area detector'
_diffrn_measurement_method 'phi and omega scans'
_diffrn_radiation_monochromator graphite
_diffrn_radiation_source 'fine-focus sealed tube'
_diffrn_radiation_type MoK\a
_diffrn_radiation_wavelength 0.71073
_diffrn_reflns_av_R_equivalents 0.0255
_diffrn_reflns_av_sigmaI/netI 0.0216
_diffrn_reflns_limit_h_max 12
_diffrn_reflns_limit_h_min -12
_diffrn_reflns_limit_k_max 14
_diffrn_reflns_limit_k_min -14
_diffrn_reflns_limit_l_max 15
_diffrn_reflns_limit_l_min -15
_diffrn_reflns_number 14944
_diffrn_reflns_theta_full 27.00
_diffrn_reflns_theta_max 27.00
_diffrn_reflns_theta_min 2.43
_exptl_absorpt_coefficient_mu 0.241
_exptl_absorpt_correction_T_max 0.9693
_exptl_absorpt_correction_T_min 0.9534
_exptl_absorpt_correction_type none
_exptl_crystal_colour lcolorless
_exptl_crystal_density_diffrn 1.403
_exptl_crystal_density_method 'not measured'
_exptl_crystal_description prism
_exptl_crystal_F_000 584
_exptl_crystal_size_max 0.20
_exptl_crystal_size_mid 0.16
_exptl_crystal_size_min 0.13
_refine_diff_density_max 0.263
_refine_diff_density_min -0.139
_refine_diff_density_rms 0.040
_refine_ls_abs_structure_details 'Flack H D (1983), Acta Cryst. A39, 876-881'
_refine_ls_abs_structure_Flack 0.02(7)
_refine_ls_extinction_method none
_refine_ls_goodness_of_fit_ref 1.068
_refine_ls_hydrogen_treatment mixed
_refine_ls_matrix_type full
_refine_ls_number_parameters 186
_refine_ls_number_reflns 2913
_refine_ls_number_restraints 0
_refine_ls_restrained_S_all 1.068
_refine_ls_R_factor_all 0.0375
_refine_ls_R_factor_gt 0.0353
_refine_ls_shift/su_max 0.001
_refine_ls_shift/su_mean 0.000
_refine_ls_structure_factor_coef Fsqd
_refine_ls_weighting_details 'calc w=1/[\s^2^(Fo^2^)+(0.0559P)^2^+0.1162P] where P=(Fo^2^+2Fc^2^)/3'
_refine_ls_weighting_scheme calc
_refine_ls_wR_factor_gt 0.0897
_refine_ls_wR_factor_ref 0.0913
_reflns_number_gt 2747
_reflns_number_total 2913
_reflns_threshold_expression >2sigma(I)
_cod_data_source_file jo7022262-File004.cif
_cod_data_source_block bashir2m
_cod_depositor_comments
;
The following automatic conversions were performed:
'_symmetry_cell_setting' value 'Orthorhombic' changed to 'orthorhombic'
according to '/home/saulius/struct/CIF-dictionaries/cif_core.dic'
dictionary named 'cif_core.dic' version 2.4.1 from 2010-06-29.

Automatic conversion script
Id: cif_fix_enum 1527 2010-12-29 10:47:43Z saulius 
;
_cod_database_code 4023261

loop_
_symmetry_equiv_pos_as_xyz
'x, y, z'
'-x+1/2, -y, z+1/2'
'-x, y+1/2, -z+1/2'
'x+1/2, -y+1/2, -z'

loop_
_atom_site_label
_atom_site_type_symbol
_atom_site_fract_x
_atom_site_fract_y
_atom_site_fract_z
_atom_site_U_iso_or_equiv
_atom_site_adp_type
_atom_site_occupancy
_atom_site_symmetry_multiplicity
_atom_site_calc_flag
_atom_site_refinement_flags
_atom_site_disorder_assembly
_atom_site_disorder_group
C1 C 0.82832(18) 0.39531(14) 0.45529(14) 0.0368(4) Uani 1 1 d . . .
C2 C 0.86965(19) 0.28091(14) 0.43640(14) 0.0381(4) Uani 1 1 d . . .
C3 C 0.97833(19) 0.27053(15) 0.35407(15) 0.0413(4) Uani 1 1 d . . .
C4 C 0.8112(2) 0.18177(15) 0.48806(16) 0.0455(4) Uani 1 1 d . . .
C5 C 1.1076(3) 0.3999(2) 0.22508(18) 0.0599(6) Uani 1 1 d . . .
H5A H 1.1995 0.4026 0.2578 0.090 Uiso 1 1 calc R . .
H5B H 1.0880 0.4734 0.1904 0.090 Uiso 1 1 calc R . .
H5C H 1.1048 0.3383 0.1720 0.090 Uiso 1 1 calc R . .
C6 C 0.72318(19) 0.56194(14) 0.54288(16) 0.0393(4) Uani 1 1 d . . .
C7 C 0.6399(2) 0.62510(17) 0.4755(2) 0.0549(5) Uani 1 1 d . . .
H7 H 0.5891 0.5874 0.4211 0.066 Uiso 1 1 calc R . .
C8 C 0.6295(2) 0.74776(18) 0.4871(2) 0.0598(6) Uani 1 1 d . . .
H8 H 0.5738 0.7907 0.4392 0.072 Uiso 1 1 calc R . .
C9 C 0.7004(2) 0.80315(16) 0.56793(19) 0.0510(5) Uani 1 1 d . . .
H9 H 0.6915 0.8838 0.5759 0.061 Uiso 1 1 calc R . .
C10 C 0.78730(18) 0.73986(14) 0.64005(15) 0.0386(4) Uani 1 1 d . . .
C11 C 0.8631(2) 0.79621(17) 0.72440(16) 0.0484(5) Uani 1 1 d . . .
H11 H 0.8526 0.8764 0.7349 0.058 Uiso 1 1 calc R . .
C12 C 0.9507(2) 0.73472(19) 0.78985(17) 0.0546(5) Uani 1 1 d . . .
H12 H 1.0004 0.7732 0.8444 0.066 Uiso 1 1 calc R . .
C13 C 0.9673(2) 0.61399(19) 0.77626(17) 0.0533(5) Uani 1 1 d . . .
H13 H 1.0289 0.5730 0.8211 0.064 Uiso 1 1 calc R . .
C14 C 0.8938(2) 0.55590(15) 0.69782(15) 0.0443(4) Uani 1 1 d . . .
H14 H 0.9047 0.4754 0.6903 0.053 Uiso 1 1 calc R . .
C15 C 0.80090(18) 0.61695(14) 0.62766(14) 0.0352(3) Uani 1 1 d . . .
N1 N 0.73773(18) 0.43780(13) 0.52758(15) 0.0433(4) Uani 1 1 d . . .
N2 N 0.7645(2) 0.10091(15) 0.52763(18) 0.0699(6) Uani 1 1 d . . .
N3 N 1.00227(18) 0.37761(14) 0.30862(14) 0.0463(4) Uani 1 1 d . . .
O1 O 1.04252(16) 0.18099(12) 0.32656(12) 0.0539(4) Uani 1 1 d . . .
S1 S 0.91353(5) 0.49042(3) 0.36751(4) 0.04296(13) Uani 1 1 d . . .
H1N1 H 0.693(2) 0.3988(18) 0.5630(17) 0.044(6) Uiso 1 1 d . . .

loop_
_atom_site_aniso_label
_atom_site_aniso_U_11
_atom_site_aniso_U_22
_atom_site_aniso_U_33
_atom_site_aniso_U_23
_atom_site_aniso_U_13
_atom_site_aniso_U_12
C1 0.0374(8) 0.0284(8) 0.0448(9) 0.0017(7) -0.0089(8) -0.0036(7)
C2 0.0451(9) 0.0237(7) 0.0455(9) 0.0007(7) -0.0095(7) -0.0007(7)
C3 0.0455(9) 0.0311(8) 0.0473(9) -0.0035(7) -0.0119(8) 0.0028(7)
C4 0.0593(11) 0.0285(9) 0.0488(10) -0.0025(8) -0.0058(9) 0.0018(8)
C5 0.0617(13) 0.0602(13) 0.0577(12) 0.0055(11) 0.0077(11) 0.0015(11)
C6 0.0405(9) 0.0249(8) 0.0524(10) -0.0014(7) 0.0022(8) 0.0003(7)
C7 0.0551(12) 0.0396(10) 0.0700(13) -0.0061(9) -0.0209(11) 0.0010(9)
C8 0.0590(12) 0.0395(10) 0.0808(14) 0.0048(10) -0.0222(11) 0.0098(9)
C9 0.0473(10) 0.0260(9) 0.0796(14) -0.0022(9) 0.0000(10) 0.0061(8)
C10 0.0374(8) 0.0302(8) 0.0481(9) -0.0019(8) 0.0097(8) -0.0024(7)
C11 0.0546(11) 0.0356(9) 0.0551(11) -0.0095(8) 0.0085(9) -0.0083(8)
C12 0.0647(13) 0.0535(11) 0.0457(10) -0.0032(9) -0.0036(9) -0.0165(10)
C13 0.0588(12) 0.0504(11) 0.0508(11) 0.0128(9) -0.0104(10) -0.0068(10)
C14 0.0494(10) 0.0316(8) 0.0518(10) 0.0063(7) 0.0003(9) -0.0007(8)
C15 0.0353(8) 0.0283(7) 0.0419(8) 0.0006(7) 0.0066(7) -0.0027(6)
N1 0.0498(9) 0.0246(7) 0.0553(9) -0.0002(7) 0.0049(8) -0.0051(6)
N2 0.0991(16) 0.0344(9) 0.0763(13) 0.0077(9) 0.0095(12) -0.0094(10)
N3 0.0469(9) 0.0355(8) 0.0564(9) 0.0020(7) 0.0018(8) 0.0028(7)
O1 0.0649(9) 0.0388(7) 0.0580(8) -0.0062(6) -0.0037(7) 0.0126(7)
S1 0.0441(2) 0.02605(19) 0.0587(3) 0.00392(19) -0.0017(2) -0.00241(17)

loop_
_atom_type_symbol
_atom_type_description
_atom_type_scat_dispersion_real
_atom_type_scat_dispersion_imag
_atom_type_scat_source
C C 0.0033 0.0016 'International Tables Vol C Tables 4.2.6.8 and 6.1.1.4'
H H 0.0000 0.0000 'International Tables Vol C Tables 4.2.6.8 and 6.1.1.4'
N N 0.0061 0.0033 'International Tables Vol C Tables 4.2.6.8 and 6.1.1.4'
O O 0.0106 0.0060 'International Tables Vol C Tables 4.2.6.8 and 6.1.1.4'
S S 0.1246 0.1234 'International Tables Vol C Tables 4.2.6.8 and 6.1.1.4'

loop_
_geom_angle_atom_site_label_1
_geom_angle_atom_site_label_2
_geom_angle_atom_site_label_3
_geom_angle
_geom_angle_site_symmetry_1
_geom_angle_site_symmetry_3
_geom_angle_publ_flag
N1 C1 C2 129.84(17) . . ?
N1 C1 S1 119.32(13) . . ?
C2 C1 S1 110.84(14) . . ?
C1 C2 C4 124.81(17) . . ?
C1 C2 C3 113.31(15) . . ?
C4 C2 C3 121.85(15) . . ?
O1 C3 N3 123.20(18) . . ?
O1 C3 C2 127.46(17) . . ?
N3 C3 C2 109.34(15) . . ?
N2 C4 C2 178.6(2) . . ?
N3 C5 H5A 109.5 . . ?
N3 C5 H5B 109.5 . . ?
H5A C5 H5B 109.5 . . ?
N3 C5 H5C 109.5 . . ?
H5A C5 H5C 109.5 . . ?
H5B C5 H5C 109.5 . . ?
C7 C6 C15 121.03(16) . . ?
C7 C6 N1 120.13(18) . . ?
C15 C6 N1 118.81(17) . . ?
C6 C7 C8 120.53(19) . . ?
C6 C7 H7 119.7 . . ?
C8 C7 H7 119.7 . . ?
C9 C8 C7 120.15(19) . . ?
C9 C8 H8 119.9 . . ?
C7 C8 H8 119.9 . . ?
C8 C9 C10 120.76(17) . . ?
C8 C9 H9 119.6 . . ?
C10 C9 H9 119.6 . . ?
C9 C10 C11 121.62(16) . . ?
C9 C10 C15 119.55(17) . . ?
C11 C10 C15 118.84(17) . . ?
C12 C11 C10 120.74(17) . . ?
C12 C11 H11 119.6 . . ?
C10 C11 H11 119.6 . . ?
C11 C12 C13 120.65(19) . . ?
C11 C12 H12 119.7 . . ?
C13 C12 H12 119.7 . . ?
C14 C13 C12 120.5(2) . . ?
C14 C13 H13 119.7 . . ?
C12 C13 H13 119.7 . . ?
C13 C14 C15 120.62(17) . . ?
C13 C14 H14 119.7 . . ?
C15 C14 H14 119.7 . . ?
C14 C15 C10 118.59(16) . . ?
C14 C15 C6 123.42(15) . . ?
C10 C15 C6 117.96(16) . . ?
C1 N1 C6 120.69(16) . . ?
C1 N1 H1N1 122.4(16) . . ?
C6 N1 H1N1 116.9(16) . . ?
C3 N3 C5 124.06(17) . . ?
C3 N3 S1 115.01(14) . . ?
C5 N3 S1 120.52(14) . . ?
N3 S1 C1 91.20(8) . . ?

loop_
_geom_bond_atom_site_label_1
_geom_bond_atom_site_label_2
_geom_bond_distance
_geom_bond_site_symmetry_2
_geom_bond_publ_flag
C1 N1 1.328(2) . ?
C1 C2 1.384(2) . ?
C1 S1 1.7315(18) . ?
C2 C4 1.412(2) . ?
C2 C3 1.450(3) . ?
C3 O1 1.237(2) . ?
C3 N3 1.364(2) . ?
C4 N2 1.134(2) . ?
C5 N3 1.455(3) . ?
C5 H5A 0.9600 . ?
C5 H5B 0.9600 . ?
C5 H5C 0.9600 . ?
C6 C7 1.353(3) . ?
C6 C15 1.423(2) . ?
C6 N1 1.437(2) . ?
C7 C8 1.412(3) . ?
C7 H7 0.9300 . ?
C8 C9 1.356(3) . ?
C8 H8 0.9300 . ?
C9 C10 1.410(3) . ?
C9 H9 0.9300 . ?
C10 C11 1.417(3) . ?
C10 C15 1.418(2) . ?
C11 C12 1.353(3) . ?
C11 H11 0.9300 . ?
C12 C13 1.398(3) . ?
C12 H12 0.9300 . ?
C13 C14 1.362(3) . ?
C13 H13 0.9300 . ?
C14 C15 1.416(2) . ?
C14 H14 0.9300 . ?
N1 H1N1 0.76(2) . ?
N3 S1 1.7008(16) . ?

loop_
_geom_hbond_atom_site_label_D
_geom_hbond_atom_site_label_H
_geom_hbond_atom_site_label_A
_geom_hbond_distance_DH
_geom_hbond_distance_HA
_geom_hbond_distance_DA
_geom_hbond_angle_DHA
_geom_hbond_site_symmetry_A
N1 H1N1 O1 0.76(2) 2.17(2) 2.913(2) 169(2) 4_456

loop_
_cod_related_entry_id
_cod_related_entry_database
_cod_related_entry_code
1 ChemSpider 21120869
